data_7002763
loop_
_publ_author_name
'Li, Xiaofei'
'Song, Haibin'
'Cui, Chunming'

_publ_section_title
;
 Azaphosphaallyl anion lithium [ArNC(But)PAr]&#x2212;Li+(THF)4 and its
 monomeric potassium and thallium complexes (Ar = 2, 6-iPr2C6H3)
;
_journal_issue 44
_journal_name_full 'Dalton Transactions'
_journal_page_first 9728
_journal_page_last 9730
_journal_paper_doi 10.1039/b916501k
_journal_year 2009
_chemical_formula_moiety 'C45 H75 K N O4 P'
_chemical_formula_sum 'C45 H75 K N O4 P'
_chemical_formula_weight 764.13
_chemical_name_systematic
;
?
;
_space_group_IT_number 14
_symmetry_cell_setting monoclinic
_symmetry_space_group_name_Hall '-P 2yn'
_symmetry_space_group_name_H-M 'P 1 21/n 1'
_atom_sites_solution_hydrogens geom
_atom_sites_solution_primary direct
_atom_sites_solution_secondary difmap
_audit_creation_method SHELXL-97
_cell_angle_alpha 90.00
_cell_angle_beta 91.308(7)
_cell_angle_gamma 90.00
_cell_formula_units_Z 4
_cell_length_a 9.885(4)
_cell_length_b 23.726(10)
_cell_length_c 19.383(8)
_cell_measurement_reflns_used 8137
_cell_measurement_temperature 113(2)
_cell_measurement_theta_max 27.9
_cell_measurement_theta_min 1.4
_cell_volume 4545(3)
_computing_cell_refinement CrystalClear
_computing_data_collection CrystalClear
_computing_data_reduction CrystalClear
_computing_publication_material 'CrystalStructure 3.7.0'
_computing_structure_refinement 'SHELXL-97 (Sheldrick, 1997)'
_computing_structure_solution 'SHELXS-97 (Sheldrick, 1990)'
_diffrn_ambient_temperature 113(2)
_diffrn_detector_area_resol_mean 7.31
_diffrn_measured_fraction_theta_full 1.000
_diffrn_measured_fraction_theta_max 1.000
_diffrn_measurement_device_type 'Rigaku Saturn'
_diffrn_measurement_method \w
_diffrn_radiation_monochromator confocal
_diffrn_radiation_source 'Rotating anode'
_diffrn_radiation_type MoK\a
_diffrn_radiation_wavelength 0.71070
_diffrn_reflns_av_R_equivalents 0.0707
_diffrn_reflns_av_sigmaI/netI 0.0570
_diffrn_reflns_limit_h_max 11
_diffrn_reflns_limit_h_min -11
_diffrn_reflns_limit_k_max 28
_diffrn_reflns_limit_k_min -28
_diffrn_reflns_limit_l_max 23
_diffrn_reflns_limit_l_min -23
_diffrn_reflns_number 39550
_diffrn_reflns_theta_full 25.02
_diffrn_reflns_theta_max 25.02
_diffrn_reflns_theta_min 1.36
_exptl_absorpt_coefficient_mu 0.191
_exptl_absorpt_correction_T_max 0.9700
_exptl_absorpt_correction_T_min 0.9591
_exptl_absorpt_correction_type multi-scan
_exptl_absorpt_process_details CrystalClear
_exptl_crystal_colour colorless
_exptl_crystal_density_diffrn 1.117
_exptl_crystal_density_method 'not measured'
_exptl_crystal_description prism
_exptl_crystal_F_000 1672
_exptl_crystal_size_max 0.22
_exptl_crystal_size_mid 0.18
_exptl_crystal_size_min 0.16
_refine_diff_density_max 1.084
_refine_diff_density_min -1.036
_refine_diff_density_rms 0.068
_refine_ls_extinction_method none
_refine_ls_goodness_of_fit_ref 1.053
_refine_ls_hydrogen_treatment constr
_refine_ls_matrix_type full
_refine_ls_number_parameters 572
_refine_ls_number_reflns 8025
_refine_ls_number_restraints 446
_refine_ls_restrained_S_all 1.220
_refine_ls_R_factor_all 0.0973
_refine_ls_R_factor_gt 0.0767
_refine_ls_shift/su_max 0.000
_refine_ls_shift/su_mean 0.000
_refine_ls_structure_factor_coef Fsqd
_refine_ls_weighting_details 'calc w=1/[\s^2^(Fo^2^)+(0.0930P)^2^+7.8429P] where P=(Fo^2^+2Fc^2^)/3'
_refine_ls_weighting_scheme calc
_refine_ls_wR_factor_gt 0.1932
_refine_ls_wR_factor_ref 0.2081
_reflns_number_gt 6328
_reflns_number_total 8025
_reflns_threshold_expression >2sigma(I)
_cod_data_source_file b916501k.txt
_cod_data_source_block shelxlk
_cod_database_code 7002763

loop_
_symmetry_equiv_pos_as_xyz
'x, y, z'
'-x+1/2, y+1/2, -z+1/2'
'-x, -y, -z'
'x-1/2, -y-1/2, z-1/2'

loop_
_atom_site_label
_atom_site_type_symbol
_atom_site_fract_x
_atom_site_fract_y
_atom_site_fract_z
_atom_site_U_iso_or_equiv
_atom_site_adp_type
_atom_site_occupancy
_atom_site_symmetry_multiplicity
_atom_site_calc_flag
_atom_site_refinement_flags
_atom_site_disorder_assembly
_atom_site_disorder_group
P1 P 0.70761(10) 0.16263(4) 0.84095(5) 0.0223(3) Uani 1 1 d . A .
K1 K 0.66410(9) 0.28176(4) 0.76959(4) 0.0318(3) Uani 1 1 d D . .
N1 N 0.8617(3) 0.20187(13) 0.94521(16) 0.0241(7) Uani 1 1 d . . .
C1 C 0.7165(4) 0.28507(16) 0.94332(19) 0.0253(8) Uani 1 1 d . A .
C2 C 0.6982(4) 0.34110(17) 0.9240(2) 0.0322(9) Uani 1 1 d . A .
H2 H 0.6208 0.3628 0.9430 0.039 Uiso 1 1 calc R . .
C3 C 0.7878(5) 0.36807(17) 0.8809(2) 0.0368(10) Uani 1 1 d . A .
H3 H 0.7803 0.4096 0.8729 0.044 Uiso 1 1 calc R . .
C4 C 0.8975(4) 0.33843(17) 0.8560(2) 0.0346(10) Uani 1 1 d . A .
H4 H 0.9695 0.3595 0.8313 0.042 Uiso 1 1 calc R . .
C5 C 0.9201(4) 0.28230(17) 0.8736(2) 0.0281(9) Uani 1 1 d . A .
C6 C 0.8299(4) 0.25538(15) 0.91882(18) 0.0224(8) Uani 1 1 d . A .
C7 C 0.6198(4) 0.25609(17) 0.9916(2) 0.0279(9) Uani 1 1 d . . .
H7 H 0.6230 0.2148 0.9811 0.033 Uiso 1 1 calc R A .
C8 C 0.4744(5) 0.2749(3) 0.9810(3) 0.073(2) Uani 1 1 d . A .
H8A H 0.4157 0.2521 1.0101 0.110 Uiso 1 1 calc R . .
H8B H 0.4473 0.2700 0.9324 0.110 Uiso 1 1 calc R . .
H8C H 0.4663 0.3147 0.9937 0.110 Uiso 1 1 calc R . .
C9 C 0.6661(6) 0.2634(3) 1.0662(2) 0.0630(17) Uani 1 1 d . A .
H9A H 0.6598 0.3033 1.0790 0.095 Uiso 1 1 calc R . .
H9B H 0.7602 0.2508 1.0716 0.095 Uiso 1 1 calc R . .
H9C H 0.6084 0.2409 1.0960 0.095 Uiso 1 1 calc R . .
C10 C 1.0416(4) 0.25111(19) 0.8462(2) 0.0357(10) Uani 1 1 d . . .
H10 H 1.0352 0.2109 0.8614 0.043 Uiso 1 1 calc R A .
C11 C 1.1714(5) 0.2753(3) 0.8766(3) 0.0588(15) Uani 1 1 d . A .
H11A H 1.1740 0.3160 0.8681 0.088 Uiso 1 1 calc R . .
H11B H 1.2490 0.2573 0.8549 0.088 Uiso 1 1 calc R . .
H11C H 1.1754 0.2683 0.9264 0.088 Uiso 1 1 calc R . .
C12 C 1.0448(5) 0.2517(2) 0.7676(3) 0.0501(13) Uani 1 1 d . A .
H12A H 1.0481 0.2908 0.7513 0.075 Uiso 1 1 calc R . .
H12B H 0.9633 0.2333 0.7487 0.075 Uiso 1 1 calc R . .
H12C H 1.1251 0.2315 0.7523 0.075 Uiso 1 1 calc R . .
C13 C 0.8175(4) 0.15606(15) 0.91518(18) 0.0219(8) Uani 1 1 d . A .
C14 C 0.8633(4) 0.10124(16) 0.9520(2) 0.0282(9) Uani 1 1 d . . .
C15 C 0.9654(6) 0.1145(2) 1.0105(3) 0.0514(13) Uani 1 1 d . A .
H15A H 0.9935 0.0794 1.0333 0.077 Uiso 1 1 calc R . .
H15B H 0.9233 0.1395 1.0441 0.077 Uiso 1 1 calc R . .
H15C H 1.0447 0.1332 0.9914 0.077 Uiso 1 1 calc R . .
C16 C 0.9345(5) 0.06120(18) 0.9024(2) 0.0403(11) Uani 1 1 d . A .
H16A H 1.0090 0.0811 0.8805 0.061 Uiso 1 1 calc R . .
H16B H 0.8696 0.0481 0.8669 0.061 Uiso 1 1 calc R . .
H16C H 0.9704 0.0287 0.9282 0.061 Uiso 1 1 calc R . .
C17 C 0.7408(5) 0.0722(2) 0.9818(2) 0.0441(12) Uani 1 1 d . A .
H17A H 0.7701 0.0388 1.0077 0.066 Uiso 1 1 calc R . .
H17B H 0.6785 0.0610 0.9442 0.066 Uiso 1 1 calc R . .
H17C H 0.6948 0.0983 1.0127 0.066 Uiso 1 1 calc R . .
C18 C 0.6610(4) 0.09377(15) 0.80161(19) 0.0248(8) Uani 1 1 d . . .
C19 C 0.7411(4) 0.07014(16) 0.7485(2) 0.0282(9) Uani 1 1 d . A .
C20 C 0.6910(5) 0.02566(18) 0.7091(2) 0.0387(10) Uani 1 1 d . . .
H20 H 0.7454 0.0098 0.6743 0.046 Uiso 1 1 calc R A .
C21 C 0.5633(5) 0.0040(2) 0.7198(3) 0.0476(12) Uani 1 1 d . A .
H21 H 0.5296 -0.0261 0.6919 0.057 Uiso 1 1 calc R . .
C22 C 0.4856(5) 0.02627(19) 0.7709(2) 0.0430(11) Uani 1 1 d . . .
H22 H 0.3982 0.0110 0.7781 0.052 Uiso 1 1 calc R A .
C23 C 0.5313(4) 0.07051(16) 0.8124(2) 0.0298(9) Uani 1 1 d . A .
C24 C 0.8787(4) 0.09402(18) 0.7313(2) 0.0328(9) Uani 1 1 d . . .
H24 H 0.9093 0.1183 0.7708 0.039 Uiso 1 1 calc R A .
C25 C 0.8678(5) 0.1316(2) 0.6670(2) 0.0430(11) Uani 1 1 d . A .
H25A H 0.8377 0.1088 0.6273 0.065 Uiso 1 1 calc R . .
H25B H 0.9564 0.1481 0.6578 0.065 Uiso 1 1 calc R . .
H25C H 0.8022 0.1617 0.6748 0.065 Uiso 1 1 calc R . .
C26 C 0.9867(5) 0.0487(2) 0.7212(3) 0.0517(13) Uani 1 1 d . A .
H26A H 0.9874 0.0228 0.7606 0.078 Uiso 1 1 calc R . .
H26B H 1.0757 0.0666 0.7178 0.078 Uiso 1 1 calc R . .
H26C H 0.9663 0.0277 0.6787 0.078 Uiso 1 1 calc R . .
C27 C 0.4374(4) 0.09301(18) 0.8676(2) 0.0359(10) Uani 1 1 d . . .
H27 H 0.4931 0.1167 0.9000 0.043 Uiso 1 1 calc R A .
C28 C 0.3725(5) 0.0463(2) 0.9099(3) 0.0521(13) Uani 1 1 d . A .
H28A H 0.3194 0.0631 0.9467 0.078 Uiso 1 1 calc R . .
H28B H 0.4434 0.0222 0.9303 0.078 Uiso 1 1 calc R . .
H28C H 0.3130 0.0235 0.8799 0.078 Uiso 1 1 calc R . .
C29 C 0.3274(5) 0.1308(2) 0.8357(3) 0.0558(14) Uani 1 1 d . A .
H29A H 0.2724 0.1089 0.8026 0.084 Uiso 1 1 calc R . .
H29B H 0.3695 0.1625 0.8119 0.084 Uiso 1 1 calc R . .
H29C H 0.2696 0.1451 0.8722 0.084 Uiso 1 1 calc R . .
O2 O 0.4374(3) 0.34148(13) 0.76376(16) 0.0438(8) Uani 1 1 d . A .
C34 C 0.3612(5) 0.3446(2) 0.7006(3) 0.0465(12) Uani 1 1 d . . .
H34A H 0.2843 0.3178 0.7010 0.056 Uiso 1 1 calc R A .
H34B H 0.4188 0.3355 0.6610 0.056 Uiso 1 1 calc R . .
C35 C 0.3105(5) 0.4048(2) 0.6958(3) 0.0493(12) Uani 1 1 d . A .
H35A H 0.2241 0.4071 0.6691 0.059 Uiso 1 1 calc R . .
H35B H 0.3780 0.4297 0.6743 0.059 Uiso 1 1 calc R . .
C36 C 0.2915(5) 0.4198(2) 0.7711(3) 0.0427(11) Uani 1 1 d . . .
H36A H 0.2969 0.4610 0.7787 0.051 Uiso 1 1 calc R A .
H36B H 0.2039 0.4057 0.7879 0.051 Uiso 1 1 calc R . .
C37 C 0.4094(5) 0.38954(19) 0.8054(2) 0.0422(11) Uani 1 1 d . A .
H37A H 0.4894 0.4146 0.8085 0.051 Uiso 1 1 calc R . .
H37B H 0.3860 0.3777 0.8526 0.051 Uiso 1 1 calc R . .
O3 O 0.5728(4) 0.23021(15) 0.65264(16) 0.0512(9) Uani 1 1 d D A .
C38 C 0.4720(6) 0.1847(2) 0.6696(2) 0.0648(17) Uani 1 1 d D A .
H38A H 0.4955 0.1672 0.7147 0.078 Uiso 1 1 calc R . .
H38B H 0.3796 0.2006 0.6719 0.078 Uiso 1 1 calc R . .
C39 C 0.4791(7) 0.1438(2) 0.6150(3) 0.078(2) Uani 1 1 d D . .
H39A H 0.3872 0.1310 0.6008 0.093 Uiso 1 1 calc R A .
H39B H 0.5324 0.1106 0.6304 0.093 Uiso 1 1 calc R . .
C40 C 0.5478(8) 0.1730(3) 0.5550(3) 0.085(2) Uani 1 1 d D A .
H40A H 0.4873 0.1739 0.5136 0.102 Uiso 1 1 calc R . .
H40B H 0.6327 0.1534 0.5433 0.102 Uiso 1 1 calc R . .
C41 C 0.5773(6) 0.2327(2) 0.5809(2) 0.0612(15) Uani 1 1 d D . .
H41A H 0.6677 0.2452 0.5662 0.073 Uiso 1 1 calc R A .
H41B H 0.5085 0.2594 0.5624 0.073 Uiso 1 1 calc R . .
O1 O 0.7905(9) 0.3566(4) 0.6841(5) 0.046(2) Uani 0.493(11) 1 d PDU A 1
C30 C 0.7048(12) 0.4052(5) 0.6595(7) 0.052(3) Uani 0.493(11) 1 d PDU A 1
H30C H 0.6169 0.3920 0.6400 0.063 Uiso 0.493(11) 1 calc PR A 1
H30D H 0.6882 0.4322 0.6974 0.063 Uiso 0.493(11) 1 calc PR A 1
C31 C 0.7895(13) 0.4311(5) 0.6052(8) 0.061(3) Uani 0.493(11) 1 d PDU A 1
H31C H 0.8117 0.4707 0.6169 0.073 Uiso 0.493(11) 1 calc PR A 1
H31D H 0.7417 0.4302 0.5598 0.073 Uiso 0.493(11) 1 calc PR A 1
C32 C 0.9184(12) 0.3949(6) 0.6041(8) 0.077(3) Uani 0.493(11) 1 d PDU A 1
H32C H 0.9429 0.3873 0.5557 0.093 Uiso 0.493(11) 1 calc PR A 1
H32D H 0.9942 0.4156 0.6267 0.093 Uiso 0.493(11) 1 calc PR A 1
C33 C 0.8970(14) 0.3421(5) 0.6397(7) 0.068(3) Uani 0.493(11) 1 d PDU A 1
H33C H 0.8695 0.3118 0.6072 0.081 Uiso 0.493(11) 1 calc PR A 1
H33D H 0.9790 0.3302 0.6661 0.081 Uiso 0.493(11) 1 calc PR A 1
O1' O 0.7411(11) 0.3477(4) 0.6694(5) 0.051(2) Uani 0.507(11) 1 d PDU A 2
C30' C 0.7358(15) 0.4070(4) 0.6719(7) 0.055(3) Uani 0.507(11) 1 d PDU A 2
H30A H 0.7692 0.4206 0.7175 0.066 Uiso 0.507(11) 1 calc PR A 2
H30B H 0.6414 0.4200 0.6648 0.066 Uiso 0.507(11) 1 calc PR A 2
C31' C 0.8244(17) 0.4298(4) 0.6150(8) 0.067(3) Uani 0.507(11) 1 d PDU A 2
H31A H 0.9032 0.4506 0.6347 0.080 Uiso 0.507(11) 1 calc PR A 2
H31B H 0.7723 0.4553 0.5839 0.080 Uiso 0.507(11) 1 calc PR A 2
C32' C 0.8711(14) 0.3755(5) 0.5755(6) 0.065(2) Uani 0.507(11) 1 d PDU A 2
H32A H 0.8338 0.3754 0.5277 0.078 Uiso 0.507(11) 1 calc PR A 2
H32B H 0.9711 0.3739 0.5739 0.078 Uiso 0.507(11) 1 calc PR A 2
C33' C 0.8195(14) 0.3282(4) 0.6139(6) 0.060(3) Uani 0.507(11) 1 d PDU A 2
H33A H 0.7630 0.3042 0.5830 0.072 Uiso 0.507(11) 1 calc PR A 2
H33B H 0.8959 0.3052 0.6320 0.072 Uiso 0.507(11) 1 calc PR A 2
O4 O 0.8822(12) 0.0115(5) 0.4262(7) 0.085(3) Uani 0.599(12) 1 d PDU B 3
C42 C 0.8512(12) 0.0468(5) 0.4829(5) 0.066(3) Uani 0.599(12) 1 d PDU B 3
H42A H 0.8210 0.0844 0.4666 0.079 Uiso 0.599(12) 1 calc PR B 3
H42B H 0.9314 0.0516 0.5138 0.079 Uiso 0.599(12) 1 calc PR B 3
C43 C 0.7382(13) 0.0170(5) 0.5203(5) 0.083(3) Uani 0.599(12) 1 d PDU B 3
H43A H 0.6747 0.0447 0.5398 0.099 Uiso 0.599(12) 1 calc PR B 3
H43B H 0.7756 -0.0066 0.5583 0.099 Uiso 0.599(12) 1 calc PR B 3
C44 C 0.6660(15) -0.0197(7) 0.4655(9) 0.082(3) Uani 0.599(12) 1 d PDU B 3
H44A H 0.6336 -0.0554 0.4859 0.098 Uiso 0.599(12) 1 calc PR B 3
H44B H 0.5881 0.0005 0.4442 0.098 Uiso 0.599(12) 1 calc PR B 3
C45 C 0.7746(14) -0.0310(6) 0.4127(6) 0.081(3) Uani 0.599(12) 1 d PDU B 3
H45A H 0.8112 -0.0696 0.4183 0.097 Uiso 0.599(12) 1 calc PR B 3
H45B H 0.7368 -0.0269 0.3653 0.097 Uiso 0.599(12) 1 calc PR B 3
O4' O 0.848(2) 0.0230(7) 0.4189(10) 0.083(3) Uani 0.401(12) 1 d PDU B 4
C42' C 0.8028(19) 0.0676(7) 0.4627(11) 0.079(4) Uani 0.401(12) 1 d PDU B 4
H42C H 0.7888 0.1032 0.4370 0.094 Uiso 0.401(12) 1 calc PR B 4
H42D H 0.8654 0.0740 0.5024 0.094 Uiso 0.401(12) 1 calc PR B 4
C43' C 0.6747(17) 0.0426(7) 0.4838(11) 0.085(3) Uani 0.401(12) 1 d PDU B 4
H43C H 0.5991 0.0593 0.4563 0.102 Uiso 0.401(12) 1 calc PR B 4
H43D H 0.6598 0.0511 0.5330 0.102 Uiso 0.401(12) 1 calc PR B 4
C44' C 0.677(2) -0.0210(8) 0.4731(16) 0.084(3) Uani 0.401(12) 1 d PDU B 4
H44C H 0.6835 -0.0406 0.5182 0.100 Uiso 0.401(12) 1 calc PR B 4
H44D H 0.5926 -0.0334 0.4489 0.100 Uiso 0.401(12) 1 calc PR B 4
C45' C 0.799(2) -0.0345(7) 0.4302(12) 0.084(3) Uani 0.401(12) 1 d PDU B 4
H45C H 0.8658 -0.0580 0.4559 0.101 Uiso 0.401(12) 1 calc PR B 4
H45D H 0.7728 -0.0534 0.3863 0.101 Uiso 0.401(12) 1 calc PRU B 4

loop_
_atom_site_aniso_label
_atom_site_aniso_U_11
_atom_site_aniso_U_22
_atom_site_aniso_U_33
_atom_site_aniso_U_23
_atom_site_aniso_U_13
_atom_site_aniso_U_12
P1 0.0268(5) 0.0180(5) 0.0219(5) 0.0008(4) -0.0034(4) -0.0008(4)
K1 0.0398(5) 0.0267(5) 0.0289(5) 0.0056(4) 0.0007(4) 0.0071(4)
N1 0.0243(16) 0.0249(17) 0.0230(16) 0.0009(13) -0.0029(13) -0.0010(13)
C1 0.028(2) 0.029(2) 0.0193(18) -0.0016(15) -0.0026(15) -0.0031(16)
C2 0.038(2) 0.026(2) 0.032(2) -0.0040(17) -0.0027(18) 0.0046(17)
C3 0.051(3) 0.020(2) 0.039(2) 0.0006(18) 0.002(2) -0.0022(19)
C4 0.039(2) 0.027(2) 0.037(2) 0.0001(18) 0.0036(19) -0.0109(18)
C5 0.025(2) 0.029(2) 0.031(2) -0.0015(17) 0.0003(16) -0.0065(16)
C6 0.0238(19) 0.0223(19) 0.0210(18) -0.0038(15) -0.0033(15) -0.0033(15)
C7 0.027(2) 0.031(2) 0.027(2) -0.0012(17) 0.0014(16) -0.0013(16)
C8 0.028(3) 0.100(5) 0.091(5) 0.046(4) 0.001(3) -0.004(3)
C9 0.056(3) 0.105(5) 0.029(3) 0.001(3) 0.004(2) -0.029(3)
C10 0.027(2) 0.038(2) 0.042(2) -0.0001(19) 0.0054(18) -0.0043(18)
C11 0.031(3) 0.085(4) 0.061(3) -0.018(3) 0.002(2) -0.001(3)
C12 0.039(3) 0.063(3) 0.048(3) -0.011(3) 0.009(2) 0.004(2)
C13 0.0221(18) 0.0208(19) 0.0227(18) 0.0018(15) 0.0009(15) 0.0007(14)
C14 0.034(2) 0.025(2) 0.025(2) 0.0056(16) -0.0039(16) 0.0025(17)
C15 0.071(4) 0.041(3) 0.041(3) 0.005(2) -0.024(2) 0.009(2)
C16 0.046(3) 0.031(2) 0.044(3) 0.0056(19) 0.001(2) 0.014(2)
C17 0.051(3) 0.037(3) 0.045(3) 0.018(2) 0.011(2) 0.005(2)
C18 0.029(2) 0.0206(19) 0.0251(19) 0.0028(15) -0.0010(16) -0.0007(15)
C19 0.033(2) 0.023(2) 0.029(2) 0.0009(16) 0.0010(17) 0.0012(16)
C20 0.056(3) 0.030(2) 0.031(2) -0.0086(18) 0.007(2) 0.000(2)
C21 0.062(3) 0.034(3) 0.047(3) -0.017(2) 0.002(2) -0.017(2)
C22 0.041(3) 0.041(3) 0.047(3) -0.007(2) 0.002(2) -0.018(2)
C23 0.035(2) 0.023(2) 0.031(2) -0.0003(16) -0.0001(17) -0.0045(17)
C24 0.033(2) 0.034(2) 0.032(2) -0.0029(18) 0.0057(17) 0.0027(18)
C25 0.049(3) 0.045(3) 0.035(2) 0.001(2) 0.009(2) -0.006(2)
C26 0.045(3) 0.055(3) 0.055(3) -0.010(3) 0.008(2) 0.014(2)
C27 0.036(2) 0.037(2) 0.035(2) -0.0004(19) 0.0083(19) -0.0083(19)
C28 0.051(3) 0.054(3) 0.051(3) 0.001(2) 0.016(2) -0.018(2)
C29 0.041(3) 0.069(4) 0.058(3) 0.005(3) 0.010(2) 0.009(3)
O2 0.0482(19) 0.0431(19) 0.0400(18) 0.0007(14) -0.0014(15) 0.0169(15)
C34 0.045(3) 0.049(3) 0.045(3) -0.003(2) -0.007(2) 0.004(2)
C35 0.048(3) 0.048(3) 0.052(3) 0.011(2) -0.007(2) 0.007(2)
C36 0.034(2) 0.038(3) 0.056(3) 0.001(2) -0.001(2) 0.0090(19)
C37 0.041(3) 0.039(3) 0.046(3) 0.002(2) -0.001(2) 0.009(2)
O3 0.064(2) 0.058(2) 0.0319(17) 0.0001(15) -0.0069(16) 0.0083(18)
C38 0.059(4) 0.091(5) 0.045(3) 0.030(3) -0.008(3) 0.008(3)
C39 0.073(4) 0.057(4) 0.102(5) -0.018(4) -0.027(4) 0.012(3)
C40 0.127(6) 0.091(5) 0.037(3) -0.008(3) -0.020(4) 0.056(5)
C41 0.065(4) 0.085(4) 0.034(3) 0.008(3) -0.003(2) 0.005(3)
O1 0.056(4) 0.041(4) 0.043(4) 0.013(3) 0.009(3) -0.006(3)
C30 0.060(5) 0.047(4) 0.050(5) 0.006(4) -0.001(4) 0.000(4)
C31 0.061(5) 0.050(4) 0.071(5) 0.016(4) 0.001(4) -0.005(4)
C32 0.066(5) 0.083(5) 0.082(5) 0.004(5) 0.009(5) -0.006(5)
C33 0.068(5) 0.069(5) 0.067(5) 0.010(4) 0.018(4) 0.010(4)
O1' 0.069(5) 0.035(3) 0.048(4) 0.000(3) 0.021(4) -0.006(3)
C30' 0.066(5) 0.044(4) 0.055(5) 0.011(4) -0.002(4) 0.005(4)
C31' 0.074(5) 0.054(4) 0.072(5) 0.017(4) 0.002(5) -0.005(4)
C32' 0.063(5) 0.065(4) 0.068(5) 0.009(4) 0.021(4) -0.002(4)
C33' 0.065(5) 0.057(4) 0.057(5) -0.001(4) 0.018(4) 0.005(4)
O4 0.097(5) 0.079(5) 0.080(4) -0.007(4) 0.022(4) -0.013(4)
C42 0.102(5) 0.052(4) 0.045(4) -0.011(4) 0.014(4) -0.019(4)
C43 0.105(5) 0.077(5) 0.068(5) -0.014(4) 0.017(4) -0.008(4)
C44 0.094(5) 0.077(4) 0.075(5) -0.012(4) 0.014(4) -0.007(4)
C45 0.091(5) 0.076(4) 0.077(5) -0.009(4) 0.012(4) -0.014(4)
O4' 0.099(5) 0.075(5) 0.076(5) -0.005(4) 0.021(4) -0.013(4)
C42' 0.096(6) 0.069(6) 0.071(6) -0.013(5) 0.022(5) -0.008(5)
C43' 0.097(6) 0.075(5) 0.083(6) -0.014(5) 0.012(5) 0.002(5)
C44' 0.095(5) 0.078(5) 0.079(5) -0.006(5) 0.013(5) -0.006(5)
C45' 0.096(5) 0.078(5) 0.080(5) -0.006(4) 0.017(4) -0.010(4)

loop_
_atom_type_symbol
_atom_type_description
_atom_type_scat_dispersion_real
_atom_type_scat_dispersion_imag
_atom_type_scat_source
C C 0.0033 0.0016 'International Tables Vol C Tables 4.2.6.8 and 6.1.1.4'
H H 0.0000 0.0000 'International Tables Vol C Tables 4.2.6.8 and 6.1.1.4'
N N 0.0061 0.0033 'International Tables Vol C Tables 4.2.6.8 and 6.1.1.4'
O O 0.0106 0.0060 'International Tables Vol C Tables 4.2.6.8 and 6.1.1.4'
P P 0.1023 0.0942 'International Tables Vol C Tables 4.2.6.8 and 6.1.1.4'
K K 0.2009 0.2494 'International Tables Vol C Tables 4.2.6.8 and 6.1.1.4'

loop_
_geom_angle_atom_site_label_1
_geom_angle_atom_site_label_2
_geom_angle_atom_site_label_3
_geom_angle
_geom_angle_site_symmetry_1
_geom_angle_site_symmetry_3
_geom_angle_publ_flag
C13 P1 C18 113.19(17) . . ?
C13 P1 K1 120.13(12) . . ?
C18 P1 K1 125.12(12) . . ?
O1' K1 O2 84.8(2) . . ?
O1' K1 O3 75.3(2) . . ?
O2 K1 O3 86.59(11) . . ?
O1' K1 O1 12.5(3) . . ?
O2 K1 O1 91.40(19) . . ?
O3 K1 O1 86.3(2) . . ?
O1' K1 C4 85.2(3) . . ?
O2 K1 C4 113.95(12) . . ?
O3 K1 C4 150.43(12) . . ?
O1 K1 C4 72.8(2) . . ?
O1' K1 P1 144.72(19) . . ?
O2 K1 P1 126.93(8) . . ?
O3 K1 P1 90.11(8) . . ?
O1 K1 P1 141.23(18) . . ?
C4 K1 P1 93.37(9) . . ?
O1' K1 C3 90.3(2) . . ?
O2 K1 C3 89.79(11) . . ?
O3 K1 C3 165.39(11) . . ?
O1 K1 C3 79.7(2) . . ?
C4 K1 C3 25.34(11) . . ?
P1 K1 C3 103.33(9) . . ?
O1' K1 C5 103.0(3) . . ?
O2 K1 C5 132.86(11) . . ?
O3 K1 C5 140.53(11) . . ?
O1 K1 C5 90.8(2) . . ?
C4 K1 C5 25.39(11) . . ?
P1 K1 C5 68.37(7) . . ?
C3 K1 C5 44.55(11) . . ?
O1' K1 C2 113.0(2) . . ?
O2 K1 C2 83.11(10) . . ?
O3 K1 C2 166.02(11) . . ?
O1 K1 C2 103.4(2) . . ?
C4 K1 C2 43.55(11) . . ?
P1 K1 C2 88.56(8) . . ?
C3 K1 C2 24.50(10) . . ?
C5 K1 C2 50.74(10) . . ?
O1' K1 C6 127.4(3) . . ?
O2 K1 C6 122.19(10) . . ?
O3 K1 C6 141.65(10) . . ?
O1 K1 C6 114.9(2) . . ?
C4 K1 C6 43.70(10) . . ?
P1 K1 C6 53.01(7) . . ?
C3 K1 C6 50.59(10) . . ?
C5 K1 C6 24.85(9) . . ?
C2 K1 C6 42.51(10) . . ?
O1' K1 C1 132.9(2) . . ?
O2 K1 C1 98.02(10) . . ?
O3 K1 C1 151.58(10) . . ?
O1 K1 C1 121.4(2) . . ?
C4 K1 C1 50.54(10) . . ?
P1 K1 C1 64.67(7) . . ?
C3 K1 C1 43.01(10) . . ?
C5 K1 C1 43.49(10) . . ?
C2 K1 C1 23.89(10) . . ?
C6 K1 C1 24.19(9) . . ?
O1' K1 C38 98.3(3) . . ?
O2 K1 C38 83.21(13) . . ?
O3 K1 C38 23.61(10) . . ?
O1 K1 C38 109.7(2) . . ?
C4 K1 C38 162.78(13) . . ?
P1 K1 C38 74.00(9) . . ?
C3 K1 C38 168.38(12) . . ?
C5 K1 C38 139.06(12) . . ?
C2 K1 C38 144.41(12) . . ?
C6 K1 C38 126.70(11) . . ?
C1 K1 C38 128.79(11) . . ?
C13 N1 C6 121.5(3) . . ?
C2 C1 C6 119.0(4) . . ?
C2 C1 C7 121.3(4) . . ?
C6 C1 C7 119.7(3) . . ?
C2 C1 K1 74.9(2) . . ?
C6 C1 K1 76.1(2) . . ?
C7 C1 K1 121.1(2) . . ?
C3 C2 C1 121.4(4) . . ?
C3 C2 K1 72.9(2) . . ?
C1 C2 K1 81.2(2) . . ?
C3 C2 H2 119.3 . . ?
C1 C2 H2 119.3 . . ?
K1 C2 H2 119.3 . . ?
C2 C3 C4 119.4(4) . . ?
C2 C3 K1 82.6(2) . . ?
C4 C3 K1 74.4(2) . . ?
C2 C3 H3 120.1 . . ?
C4 C3 H3 120.1 . . ?
K1 C3 H3 120.1 . . ?
C3 C4 C5 121.4(4) . . ?
C3 C4 K1 80.3(3) . . ?
C5 C4 K1 80.3(2) . . ?
C3 C4 H4 118.9 . . ?
C5 C4 H4 118.9 . . ?
K1 C4 H4 118.9 . . ?
C4 C5 C6 118.9(4) . . ?
C4 C5 C10 120.3(4) . . ?
C6 C5 C10 120.7(4) . . ?
C4 C5 K1 74.3(2) . . ?
C6 C5 K1 83.6(2) . . ?
C10 C5 K1 113.5(3) . . ?
N1 C6 C1 120.1(3) . . ?
N1 C6 C5 119.7(3) . . ?
C1 C6 C5 119.8(3) . . ?
N1 C6 K1 125.8(2) . . ?
C1 C6 K1 79.7(2) . . ?
C5 C6 K1 71.6(2) . . ?
C8 C7 C9 111.1(4) . . ?
C8 C7 C1 113.1(4) . . ?
C9 C7 C1 110.8(3) . . ?
C8 C7 H7 107.2 . . ?
C9 C7 H7 107.2 . . ?
C1 C7 H7 107.2 . . ?
C7 C8 H8A 109.5 . . ?
C7 C8 H8B 109.5 . . ?
H8A C8 H8B 109.5 . . ?
C7 C8 H8C 109.5 . . ?
H8A C8 H8C 109.5 . . ?
H8B C8 H8C 109.5 . . ?
C7 C9 H9A 109.5 . . ?
C7 C9 H9B 109.5 . . ?
H9A C9 H9B 109.5 . . ?
C7 C9 H9C 109.5 . . ?
H9A C9 H9C 109.5 . . ?
H9B C9 H9C 109.5 . . ?
C11 C10 C5 110.5(4) . . ?
C11 C10 C12 110.4(4) . . ?
C5 C10 C12 112.3(4) . . ?
C11 C10 H10 107.8 . . ?
C5 C10 H10 107.8 . . ?
C12 C10 H10 107.8 . . ?
C10 C11 H11A 109.5 . . ?
C10 C11 H11B 109.5 . . ?
H11A C11 H11B 109.5 . . ?
C10 C11 H11C 109.5 . . ?
H11A C11 H11C 109.5 . . ?
H11B C11 H11C 109.5 . . ?
C10 C12 H12A 109.5 . . ?
C10 C12 H12B 109.5 . . ?
H12A C12 H12B 109.5 . . ?
C10 C12 H12C 109.5 . . ?
H12A C12 H12C 109.5 . . ?
H12B C12 H12C 109.5 . . ?
N1 C13 C14 113.8(3) . . ?
N1 C13 P1 118.5(3) . . ?
C14 C13 P1 127.6(3) . . ?
C17 C14 C15 109.2(4) . . ?
C17 C14 C16 109.8(4) . . ?
C15 C14 C16 106.7(4) . . ?
C17 C14 C13 109.2(3) . . ?
C15 C14 C13 110.4(3) . . ?
C16 C14 C13 111.4(3) . . ?
C14 C15 H15A 109.5 . . ?
C14 C15 H15B 109.5 . . ?
H15A C15 H15B 109.5 . . ?
C14 C15 H15C 109.5 . . ?
H15A C15 H15C 109.5 . . ?
H15B C15 H15C 109.5 . . ?
C14 C16 H16A 109.5 . . ?
C14 C16 H16B 109.5 . . ?
H16A C16 H16B 109.5 . . ?
C14 C16 H16C 109.5 . . ?
H16A C16 H16C 109.5 . . ?
H16B C16 H16C 109.5 . . ?
C14 C17 H17A 109.5 . . ?
C14 C17 H17B 109.5 . . ?
H17A C17 H17B 109.5 . . ?
C14 C17 H17C 109.5 . . ?
H17A C17 H17C 109.5 . . ?
H17B C17 H17C 109.5 . . ?
C23 C18 C19 118.2(3) . . ?
C23 C18 P1 120.0(3) . . ?
C19 C18 P1 120.4(3) . . ?
C20 C19 C18 119.9(4) . . ?
C20 C19 C24 118.2(4) . . ?
C18 C19 C24 121.8(3) . . ?
C21 C20 C19 121.1(4) . . ?
C21 C20 H20 119.5 . . ?
C19 C20 H20 119.5 . . ?
C22 C21 C20 119.5(4) . . ?
C22 C21 H21 120.3 . . ?
C20 C21 H21 120.3 . . ?
C21 C22 C23 121.9(4) . . ?
C21 C22 H22 119.1 . . ?
C23 C22 H22 119.1 . . ?
C22 C23 C18 119.5(4) . . ?
C22 C23 C27 118.2(4) . . ?
C18 C23 C27 122.3(4) . . ?
C19 C24 C26 113.4(4) . . ?
C19 C24 C25 110.4(4) . . ?
C26 C24 C25 109.9(4) . . ?
C19 C24 H24 107.6 . . ?
C26 C24 H24 107.6 . . ?
C25 C24 H24 107.6 . . ?
C24 C25 H25A 109.5 . . ?
C24 C25 H25B 109.5 . . ?
H25A C25 H25B 109.5 . . ?
C24 C25 H25C 109.5 . . ?
H25A C25 H25C 109.5 . . ?
H25B C25 H25C 109.5 . . ?
C24 C26 H26A 109.5 . . ?
C24 C26 H26B 109.5 . . ?
H26A C26 H26B 109.5 . . ?
C24 C26 H26C 109.5 . . ?
H26A C26 H26C 109.5 . . ?
H26B C26 H26C 109.5 . . ?
C29 C27 C23 111.1(4) . . ?
C29 C27 C28 109.8(4) . . ?
C23 C27 C28 113.0(4) . . ?
C29 C27 H27 107.6 . . ?
C23 C27 H27 107.6 . . ?
C28 C27 H27 107.6 . . ?
C27 C28 H28A 109.5 . . ?
C27 C28 H28B 109.5 . . ?
H28A C28 H28B 109.5 . . ?
C27 C28 H28C 109.5 . . ?
H28A C28 H28C 109.5 . . ?
H28B C28 H28C 109.5 . . ?
C27 C29 H29A 109.5 . . ?
C27 C29 H29B 109.5 . . ?
H29A C29 H29B 109.5 . . ?
C27 C29 H29C 109.5 . . ?
H29A C29 H29C 109.5 . . ?
H29B C29 H29C 109.5 . . ?
C34 O2 C37 109.8(3) . . ?
C34 O2 K1 119.6(3) . . ?
C37 O2 K1 125.3(3) . . ?
O2 C34 C35 105.6(4) . . ?
O2 C34 H34A 110.6 . . ?
C35 C34 H34A 110.6 . . ?
O2 C34 H34B 110.6 . . ?
C35 C34 H34B 110.6 . . ?
H34A C34 H34B 108.7 . . ?
C34 C35 C36 102.0(4) . . ?
C34 C35 H35A 111.4 . . ?
C36 C35 H35A 111.4 . . ?
C34 C35 H35B 111.4 . . ?
C36 C35 H35B 111.4 . . ?
H35A C35 H35B 109.2 . . ?
C37 C36 C35 101.6(4) . . ?
C37 C36 H36A 111.5 . . ?
C35 C36 H36A 111.5 . . ?
C37 C36 H36B 111.5 . . ?
C35 C36 H36B 111.5 . . ?
H36A C36 H36B 109.3 . . ?
O2 C37 C36 106.8(4) . . ?
O2 C37 H37A 110.4 . . ?
C36 C37 H37A 110.4 . . ?
O2 C37 H37B 110.4 . . ?
C36 C37 H37B 110.4 . . ?
H37A C37 H37B 108.6 . . ?
C41 O3 C38 106.5(4) . . ?
C41 O3 K1 142.9(3) . . ?
C38 O3 K1 110.4(2) . . ?
C39 C38 O3 106.2(4) . . ?
C39 C38 K1 143.9(4) . . ?
O3 C38 K1 45.99(18) . . ?
C39 C38 H38A 110.5 . . ?
O3 C38 H38A 110.5 . . ?
K1 C38 H38A 71.2 . . ?
C39 C38 H38B 110.5 . . ?
O3 C38 H38B 110.5 . . ?
K1 C38 H38B 102.2 . . ?
H38A C38 H38B 108.7 . . ?
C38 C39 C40 106.5(4) . . ?
C38 C39 H39A 110.4 . . ?
C40 C39 H39A 110.4 . . ?
C38 C39 H39B 110.4 . . ?
C40 C39 H39B 110.4 . . ?
H39A C39 H39B 108.6 . . ?
C39 C40 C41 104.8(4) . . ?
C39 C40 H40A 110.8 . . ?
C41 C40 H40A 110.8 . . ?
C39 C40 H40B 110.8 . . ?
C41 C40 H40B 110.8 . . ?
H40A C40 H40B 108.9 . . ?
O3 C41 C40 106.2(4) . . ?
O3 C41 H41A 110.5 . . ?
C40 C41 H41A 110.5 . . ?
O3 C41 H41B 110.5 . . ?
C40 C41 H41B 110.5 . . ?
H41A C41 H41B 108.7 . . ?
C33 O1 C30 114.6(9) . . ?
C33 O1 K1 124.3(6) . . ?
C30 O1 K1 115.2(6) . . ?
C31 C30 O1 102.6(8) . . ?
C31 C30 H30C 111.2 . . ?
O1 C30 H30C 111.2 . . ?
C31 C30 H30D 111.2 . . ?
O1 C30 H30D 111.2 . . ?
H30C C30 H30D 109.2 . . ?
C30 C31 C32 104.9(7) . . ?
C30 C31 H31C 110.8 . . ?
C32 C31 H31C 110.8 . . ?
C30 C31 H31D 110.8 . . ?
C32 C31 H31D 110.8 . . ?
H31C C31 H31D 108.8 . . ?
C33 C32 C31 110.3(7) . . ?
C33 C32 H32C 109.6 . . ?
C31 C32 H32C 109.6 . . ?
C33 C32 H32D 109.6 . . ?
C31 C32 H32D 109.6 . . ?
H32C C32 H32D 108.1 . . ?
O1 C33 C32 101.4(8) . . ?
O1 C33 H33C 111.5 . . ?
C32 C33 H33C 111.5 . . ?
O1 C33 H33D 111.5 . . ?
C32 C33 H33D 111.5 . . ?
H33C C33 H33D 109.3 . . ?
C30' O1' C33' 111.9(9) . . ?
C30' O1' K1 124.0(7) . . ?
C33' O1' K1 122.8(6) . . ?
O1' C30' C31' 108.0(8) . . ?
O1' C30' H30A 110.1 . . ?
C31' C30' H30A 110.1 . . ?
O1' C30' H30B 110.1 . . ?
C31' C30' H30B 110.1 . . ?
H30A C30' H30B 108.4 . . ?
C30' C31' C32' 103.9(7) . . ?
C30' C31' H31A 111.0 . . ?
C32' C31' H31A 111.0 . . ?
C30' C31' H31B 111.0 . . ?
C32' C31' H31B 111.0 . . ?
H31A C31' H31B 109.0 . . ?
C33' C32' C31' 105.9(6) . . ?
C33' C32' H32A 110.5 . . ?
C31' C32' H32A 110.5 . . ?
C33' C32' H32B 110.5 . . ?
C31' C32' H32B 110.6 . . ?
H32A C32' H32B 108.7 . . ?
O1' C33' C32' 110.1(8) . . ?
O1' C33' H33A 109.6 . . ?
C32' C33' H33A 109.6 . . ?
O1' C33' H33B 109.6 . . ?
C32' C33' H33B 109.6 . . ?
H33A C33' H33B 108.2 . . ?
C42 O4 C45 111.7(9) . . ?
O4 C42 C43 105.6(8) . . ?
O4 C42 H42A 110.6 . . ?
C43 C42 H42A 110.6 . . ?
O4 C42 H42B 110.6 . . ?
C43 C42 H42B 110.6 . . ?
H42A C42 H42B 108.7 . . ?
C42 C43 C44 105.6(7) . . ?
C42 C43 H43A 110.6 . . ?
C44 C43 H43A 110.6 . . ?
C42 C43 H43B 110.6 . . ?
C44 C43 H43B 110.6 . . ?
H43A C43 H43B 108.8 . . ?
C45 C44 C43 103.9(7) . . ?
C45 C44 H44A 111.0 . . ?
C43 C44 H44A 111.0 . . ?
C45 C44 H44B 111.0 . . ?
C43 C44 H44B 111.0 . . ?
H44A C44 H44B 109.0 . . ?
O4 C45 C44 106.0(8) . . ?
O4 C45 H45A 110.5 . . ?
C44 C45 H45A 110.5 . . ?
O4 C45 H45B 110.5 . . ?
C44 C45 H45B 110.5 . . ?
H45A C45 H45B 108.7 . . ?
C42' O4' C45' 119.2(14) . . ?
O4' C42' C43' 98.8(12) . . ?
O4' C42' H42C 112.0 . . ?
C43' C42' H42C 112.0 . . ?
O4' C42' H42D 112.0 . . ?
C43' C42' H42D 112.0 . . ?
H42C C42' H42D 109.7 . . ?
C42' C43' C44' 110.4(8) . . ?
C42' C43' H43C 109.6 . . ?
C44' C43' H43C 109.6 . . ?
C42' C43' H43D 109.6 . . ?
C44' C43' H43D 109.6 . . ?
H43C C43' H43D 108.1 . . ?
C45' C44' C43' 107.3(9) . . ?
C45' C44' H44C 110.3 . . ?
C43' C44' H44C 110.3 . . ?
C45' C44' H44D 110.3 . . ?
C43' C44' H44D 110.3 . . ?
H44C C44' H44D 108.5 . . ?
O4' C45' C44' 99.0(12) . . ?
O4' C45' H45C 112.0 . . ?
C44' C45' H45C 112.0 . . ?
O4' C45' H45D 112.0 . . ?
C44' C45' H45D 112.0 . . ?
H45C C45' H45D 109.6 . . ?

loop_
_geom_bond_atom_site_label_1
_geom_bond_atom_site_label_2
_geom_bond_distance
_geom_bond_site_symmetry_2
_geom_bond_publ_flag
P1 C13 1.790(4) . ?
P1 C18 1.856(4) . ?
P1 K1 3.1718(17) . ?
K1 O1' 2.620(9) . ?
K1 O2 2.651(3) . ?
K1 O3 2.712(3) . ?
K1 O1 2.750(9) . ?
K1 C4 3.124(4) . ?
K1 C3 3.197(4) . ?
K1 C5 3.199(4) . ?
K1 C2 3.318(4) . ?
K1 C6 3.351(4) . ?
K1 C1 3.396(4) . ?
K1 C38 3.535(5) . ?
N1 C13 1.304(5) . ?
N1 C6 1.402(5) . ?
C1 C2 1.392(6) . ?
C1 C6 1.415(5) . ?
C1 C7 1.518(5) . ?
C2 C3 1.387(6) . ?
C2 H2 1.0000 . ?
C3 C4 1.388(6) . ?
C3 H3 1.0000 . ?
C4 C5 1.391(6) . ?
C4 H4 1.0000 . ?
C5 C6 1.417(5) . ?
C5 C10 1.517(6) . ?
C7 C8 1.514(6) . ?
C7 C9 1.517(6) . ?
C7 H7 1.0000 . ?
C8 H8A 0.9800 . ?
C8 H8B 0.9800 . ?
C8 H8C 0.9800 . ?
C9 H9A 0.9800 . ?
C9 H9B 0.9800 . ?
C9 H9C 0.9800 . ?
C10 C11 1.513(6) . ?
C10 C12 1.525(6) . ?
C10 H10 1.0000 . ?
C11 H11A 0.9800 . ?
C11 H11B 0.9800 . ?
C11 H11C 0.9800 . ?
C12 H12A 0.9800 . ?
C12 H12B 0.9800 . ?
C12 H12C 0.9800 . ?
C13 C14 1.546(5) . ?
C14 C17 1.518(6) . ?
C14 C15 1.533(6) . ?
C14 C16 1.534(6) . ?
C15 H15A 0.9800 . ?
C15 H15B 0.9800 . ?
C15 H15C 0.9800 . ?
C16 H16A 0.9800 . ?
C16 H16B 0.9800 . ?
C16 H16C 0.9800 . ?
C17 H17A 0.9800 . ?
C17 H17B 0.9800 . ?
C17 H17C 0.9800 . ?
C18 C23 1.416(5) . ?
C18 C19 1.427(5) . ?
C19 C20 1.387(6) . ?
C19 C24 1.518(6) . ?
C20 C21 1.383(7) . ?
C20 H20 0.9500 . ?
C21 C22 1.373(7) . ?
C21 H21 0.9500 . ?
C22 C23 1.391(6) . ?
C22 H22 0.9500 . ?
C23 C27 1.529(6) . ?
C24 C26 1.531(6) . ?
C24 C25 1.533(6) . ?
C24 H24 1.0000 . ?
C25 H25A 0.9800 . ?
C25 H25B 0.9800 . ?
C25 H25C 0.9800 . ?
C26 H26A 0.9800 . ?
C26 H26B 0.9800 . ?
C26 H26C 0.9800 . ?
C27 C29 1.528(7) . ?
C27 C28 1.530(6) . ?
C27 H27 1.0000 . ?
C28 H28A 0.9800 . ?
C28 H28B 0.9800 . ?
C28 H28C 0.9800 . ?
C29 H29A 0.9800 . ?
C29 H29B 0.9800 . ?
C29 H29C 0.9800 . ?
O2 C34 1.424(6) . ?
O2 C37 1.428(5) . ?
C34 C35 1.517(7) . ?
C34 H34A 0.9900 . ?
C34 H34B 0.9900 . ?
C35 C36 1.519(7) . ?
C35 H35A 0.9900 . ?
C35 H35B 0.9900 . ?
C36 C37 1.510(6) . ?
C36 H36A 0.9900 . ?
C36 H36B 0.9900 . ?
C37 H37A 0.9900 . ?
C37 H37B 0.9900 . ?
O3 C41 1.394(5) . ?
O3 C38 1.510(6) . ?
C38 C39 1.441(7) . ?
C38 H38A 0.9900 . ?
C38 H38B 0.9900 . ?
C39 C40 1.527(7) . ?
C39 H39A 0.9900 . ?
C39 H39B 0.9900 . ?
C40 C41 1.527(7) . ?
C40 H40A 0.9900 . ?
C40 H40B 0.9900 . ?
C41 H41A 0.9900 . ?
C41 H41B 0.9900 . ?
O1 C33 1.417(9) . ?
O1 C30 1.502(9) . ?
C30 C31 1.493(9) . ?
C30 H30C 0.9900 . ?
C30 H30D 0.9900 . ?
C31 C32 1.538(9) . ?
C31 H31C 0.9900 . ?
C31 H31D 0.9900 . ?
C32 C33 1.447(10) . ?
C32 H32C 0.9900 . ?
C32 H32D 0.9900 . ?
C33 H33C 0.9900 . ?
C33 H33D 0.9900 . ?
O1' C30' 1.409(10) . ?
O1' C33' 1.417(9) . ?
C30' C31' 1.524(10) . ?
C30' H30A 0.9900 . ?
C30' H30B 0.9900 . ?
C31' C32' 1.573(10) . ?
C31' H31A 0.9900 . ?
C31' H31B 0.9900 . ?
C32' C33' 1.446(9) . ?
C32' H32A 0.9900 . ?
C32' H32B 0.9900 . ?
C33' H33A 0.9900 . ?
C33' H33B 0.9900 . ?
O4 C42 1.420(9) . ?
O4 C45 1.485(10) . ?
C42 C43 1.519(9) . ?
C42 H42A 0.9900 . ?
C42 H42B 0.9900 . ?
C43 C44 1.537(10) . ?
C43 H43A 0.9900 . ?
C43 H43B 0.9900 . ?
C44 C45 1.523(10) . ?
C44 H44A 0.9900 . ?
C44 H44B 0.9900 . ?
C45 H45A 0.9900 . ?
C45 H45B 0.9900 . ?
O4' C42' 1.434(11) . ?
O4' C45' 1.469(11) . ?
C42' C43' 1.464(10) . ?
C42' H42C 0.9900 . ?
C42' H42D 0.9900 . ?
C43' C44' 1.524(11) . ?
C43' H43C 0.9900 . ?
C43' H43D 0.9900 . ?
C44' C45' 1.517(11) . ?
C44' H44C 0.9900 . ?
C44' H44D 0.9900 . ?
C45' H45C 0.9900 . ?
C45' H45D 0.9900 . ?

loop_
_geom_torsion_atom_site_label_1
_geom_torsion_atom_site_label_2
_geom_torsion_atom_site_label_3
_geom_torsion_atom_site_label_4
_geom_torsion
_geom_torsion_site_symmetry_1
_geom_torsion_site_symmetry_2
_geom_torsion_site_symmetry_3
_geom_torsion_site_symmetry_4
_geom_torsion_publ_flag
C13 P1 K1 O1' 96.5(5) . . . . ?
C18 P1 K1 O1' -68.2(5) . . . . ?
C13 P1 K1 O2 -113.53(17) . . . . ?
C18 P1 K1 O2 81.71(18) . . . . ?
C13 P1 K1 O3 160.66(16) . . . . ?
C18 P1 K1 O3 -4.10(17) . . . . ?
C13 P1 K1 O1 76.5(4) . . . . ?
C18 P1 K1 O1 -88.3(4) . . . . ?
C13 P1 K1 C4 10.04(16) . . . . ?
C18 P1 K1 C4 -154.72(17) . . . . ?
C13 P1 K1 C3 -13.55(16) . . . . ?
C18 P1 K1 C3 -178.31(17) . . . . ?
C13 P1 K1 C5 14.59(16) . . . . ?
C18 P1 K1 C5 -150.17(17) . . . . ?
C13 P1 K1 C2 -33.26(16) . . . . ?
C18 P1 K1 C2 161.98(17) . . . . ?
C13 P1 K1 C6 -7.97(16) . . . . ?
C18 P1 K1 C6 -172.73(18) . . . . ?
C13 P1 K1 C1 -32.89(15) . . . . ?
C18 P1 K1 C1 162.35(17) . . . . ?
C13 P1 K1 C38 178.15(17) . . . . ?
C18 P1 K1 C38 13.39(18) . . . . ?
O1' K1 C1 C2 38.4(4) . . . . ?
O2 K1 C1 C2 -51.9(3) . . . . ?
O3 K1 C1 C2 -149.6(3) . . . . ?
O1 K1 C1 C2 44.7(3) . . . . ?
C4 K1 C1 C2 62.6(2) . . . . ?
P1 K1 C1 C2 -179.1(3) . . . . ?
C3 K1 C1 C2 29.1(2) . . . . ?
C5 K1 C1 C2 96.3(3) . . . . ?
C6 K1 C1 C2 125.7(4) . . . . ?
C38 K1 C1 C2 -139.6(3) . . . . ?
O1' K1 C1 C6 -87.3(4) . . . . ?
O2 K1 C1 C6 -177.6(2) . . . . ?
O3 K1 C1 C6 84.7(3) . . . . ?
O1 K1 C1 C6 -81.0(3) . . . . ?
C4 K1 C1 C6 -63.1(2) . . . . ?
P1 K1 C1 C6 55.2(2) . . . . ?
C3 K1 C1 C6 -96.6(3) . . . . ?
C5 K1 C1 C6 -29.4(2) . . . . ?
C2 K1 C1 C6 -125.7(3) . . . . ?
C38 K1 C1 C6 94.7(2) . . . . ?
O1' K1 C1 C7 156.1(4) . . . . ?
O2 K1 C1 C7 65.8(3) . . . . ?
O3 K1 C1 C7 -31.9(4) . . . . ?
O1 K1 C1 C7 162.4(3) . . . . ?
C4 K1 C1 C7 -179.7(3) . . . . ?
P1 K1 C1 C7 -61.4(3) . . . . ?
C3 K1 C1 C7 146.8(3) . . . . ?
C5 K1 C1 C7 -146.0(3) . . . . ?
C2 K1 C1 C7 117.7(4) . . . . ?
C6 K1 C1 C7 -116.6(4) . . . . ?
C38 K1 C1 C7 -21.9(3) . . . . ?
C6 C1 C2 C3 0.6(6) . . . . ?
C7 C1 C2 C3 178.8(4) . . . . ?
K1 C1 C2 C3 -63.7(4) . . . . ?
C6 C1 C2 K1 64.3(3) . . . . ?
C7 C1 C2 K1 -117.5(3) . . . . ?
O1' K1 C2 C3 -23.5(4) . . . . ?
O2 K1 C2 C3 -104.8(3) . . . . ?
O3 K1 C2 C3 -147.7(4) . . . . ?
O1 K1 C2 C3 -15.0(3) . . . . ?
C4 K1 C2 C3 31.3(2) . . . . ?
P1 K1 C2 C3 127.7(3) . . . . ?
C5 K1 C2 C3 64.8(3) . . . . ?
C6 K1 C2 C3 97.4(3) . . . . ?
C1 K1 C2 C3 126.9(4) . . . . ?
C38 K1 C2 C3 -172.9(3) . . . . ?
O1' K1 C2 C1 -150.4(3) . . . . ?
O2 K1 C2 C1 128.3(3) . . . . ?
O3 K1 C2 C1 85.5(5) . . . . ?
O1 K1 C2 C1 -141.9(3) . . . . ?
C4 K1 C2 C1 -95.6(3) . . . . ?
P1 K1 C2 C1 0.8(2) . . . . ?
C3 K1 C2 C1 -126.9(4) . . . . ?
C5 K1 C2 C1 -62.1(2) . . . . ?
C6 K1 C2 C1 -29.5(2) . . . . ?
C38 K1 C2 C1 60.2(3) . . . . ?
C1 C2 C3 C4 0.6(6) . . . . ?
K1 C2 C3 C4 -67.4(4) . . . . ?
C1 C2 C3 K1 68.0(4) . . . . ?
O1' K1 C3 C2 158.5(3) . . . . ?
O2 K1 C3 C2 73.7(3) . . . . ?
O3 K1 C3 C2 149.2(4) . . . . ?
O1 K1 C3 C2 165.1(3) . . . . ?
C4 K1 C3 C2 -123.3(4) . . . . ?
P1 K1 C3 C2 -54.4(3) . . . . ?
C5 K1 C3 C2 -93.1(3) . . . . ?
C6 K1 C3 C2 -60.2(2) . . . . ?
C1 K1 C3 C2 -28.4(2) . . . . ?
C38 K1 C3 C2 20.9(7) . . . . ?
O1' K1 C3 C4 -78.2(3) . . . . ?
O2 K1 C3 C4 -163.0(3) . . . . ?
O3 K1 C3 C4 -87.5(5) . . . . ?
O1 K1 C3 C4 -71.5(3) . . . . ?
P1 K1 C3 C4 68.9(2) . . . . ?
C5 K1 C3 C4 30.3(2) . . . . ?
C2 K1 C3 C4 123.3(4) . . . . ?
C6 K1 C3 C4 63.2(2) . . . . ?
C1 K1 C3 C4 95.0(3) . . . . ?
C38 K1 C3 C4 144.2(6) . . . . ?
C2 C3 C4 C5 -0.4(7) . . . . ?
K1 C3 C4 C5 -72.3(4) . . . . ?
C2 C3 C4 K1 71.9(4) . . . . ?
O1' K1 C4 C3 100.8(3) . . . . ?
O2 K1 C4 C3 18.7(3) . . . . ?
O3 K1 C4 C3 149.3(3) . . . . ?
O1 K1 C4 C3 102.4(3) . . . . ?
P1 K1 C4 C3 -114.5(2) . . . . ?
C5 K1 C4 C3 -124.4(4) . . . . ?
C2 K1 C4 C3 -30.2(2) . . . . ?
C6 K1 C4 C3 -93.6(3) . . . . ?
C1 K1 C4 C3 -61.7(2) . . . . ?
C38 K1 C4 C3 -156.5(4) . . . . ?
O1' K1 C4 C5 -134.8(3) . . . . ?
O2 K1 C4 C5 143.1(2) . . . . ?
O3 K1 C4 C5 -86.3(3) . . . . ?
O1 K1 C4 C5 -133.2(3) . . . . ?
P1 K1 C4 C5 9.9(2) . . . . ?
C3 K1 C4 C5 124.4(4) . . . . ?
C2 K1 C4 C5 94.3(3) . . . . ?
C6 K1 C4 C5 30.9(2) . . . . ?
C1 K1 C4 C5 62.8(2) . . . . ?
C38 K1 C4 C5 -32.1(5) . . . . ?
C3 C4 C5 C6 -1.0(6) . . . . ?
K1 C4 C5 C6 -73.2(3) . . . . ?
C3 C4 C5 C10 -179.4(4) . . . . ?
K1 C4 C5 C10 108.4(4) . . . . ?
C3 C4 C5 K1 72.3(4) . . . . ?
O1' K1 C5 C4 46.6(3) . . . . ?
O2 K1 C5 C4 -48.4(3) . . . . ?
O3 K1 C5 C4 129.2(3) . . . . ?
O1 K1 C5 C4 44.2(3) . . . . ?
P1 K1 C5 C4 -169.4(3) . . . . ?
C3 K1 C5 C4 -30.2(2) . . . . ?
C2 K1 C5 C4 -62.5(2) . . . . ?
C6 K1 C5 C4 -122.5(4) . . . . ?
C1 K1 C5 C4 -93.9(3) . . . . ?
C38 K1 C5 C4 166.1(2) . . . . ?
O1' K1 C5 C6 169.1(3) . . . . ?
O2 K1 C5 C6 74.1(3) . . . . ?
O3 K1 C5 C6 -108.3(2) . . . . ?
O1 K1 C5 C6 166.7(3) . . . . ?
C4 K1 C5 C6 122.5(4) . . . . ?
P1 K1 C5 C6 -46.8(2) . . . . ?
C3 K1 C5 C6 92.3(3) . . . . ?
C2 K1 C5 C6 60.0(2) . . . . ?
C1 K1 C5 C6 28.6(2) . . . . ?
C38 K1 C5 C6 -71.4(3) . . . . ?
O1' K1 C5 C10 -70.1(3) . . . . ?
O2 K1 C5 C10 -165.1(2) . . . . ?
O3 K1 C5 C10 12.5(4) . . . . ?
O1 K1 C5 C10 -72.5(3) . . . . ?
C4 K1 C5 C10 -116.7(4) . . . . ?
P1 K1 C5 C10 73.9(3) . . . . ?
C3 K1 C5 C10 -146.9(3) . . . . ?
C2 K1 C5 C10 -179.2(3) . . . . ?
C6 K1 C5 C10 120.8(4) . . . . ?
C1 K1 C5 C10 149.4(3) . . . . ?
C38 K1 C5 C10 49.4(3) . . . . ?
C13 N1 C6 C1 93.4(4) . . . . ?
C13 N1 C6 C5 -93.9(4) . . . . ?
C13 N1 C6 K1 -6.1(5) . . . . ?
C2 C1 C6 N1 170.7(3) . . . . ?
C7 C1 C6 N1 -7.5(5) . . . . ?
K1 C1 C6 N1 -125.6(3) . . . . ?
C2 C1 C6 C5 -2.0(5) . . . . ?
C7 C1 C6 C5 179.8(3) . . . . ?
K1 C1 C6 C5 61.7(3) . . . . ?
C2 C1 C6 K1 -63.6(3) . . . . ?
C7 C1 C6 K1 118.1(3) . . . . ?
C4 C5 C6 N1 -170.6(3) . . . . ?
C10 C5 C6 N1 7.8(5) . . . . ?
K1 C5 C6 N1 121.4(3) . . . . ?
C4 C5 C6 C1 2.1(6) . . . . ?
C10 C5 C6 C1 -179.5(3) . . . . ?
K1 C5 C6 C1 -65.9(3) . . . . ?
C4 C5 C6 K1 68.0(3) . . . . ?
C10 C5 C6 K1 -113.6(4) . . . . ?
O1' K1 C6 N1 -127.2(3) . . . . ?
O2 K1 C6 N1 122.7(3) . . . . ?
O3 K1 C6 N1 -10.4(4) . . . . ?
O1 K1 C6 N1 -128.4(3) . . . . ?
C4 K1 C6 N1 -145.3(3) . . . . ?
P1 K1 C6 N1 8.2(2) . . . . ?
C3 K1 C6 N1 -178.9(3) . . . . ?
C5 K1 C6 N1 -113.7(4) . . . . ?
C2 K1 C6 N1 149.0(3) . . . . ?
C1 K1 C6 N1 119.8(4) . . . . ?
C38 K1 C6 N1 15.5(3) . . . . ?
O1' K1 C6 C1 113.0(3) . . . . ?
O2 K1 C6 C1 2.8(3) . . . . ?
O3 K1 C6 C1 -130.2(2) . . . . ?
O1 K1 C6 C1 111.7(3) . . . . ?
C4 K1 C6 C1 94.9(3) . . . . ?
P1 K1 C6 C1 -111.7(2) . . . . ?
C3 K1 C6 C1 61.3(2) . . . . ?
C5 K1 C6 C1 126.4(3) . . . . ?
C2 K1 C6 C1 29.1(2) . . . . ?
C38 K1 C6 C1 -104.3(2) . . . . ?
O1' K1 C6 C5 -13.4(3) . . . . ?
O2 K1 C6 C5 -123.6(2) . . . . ?
O3 K1 C6 C5 103.4(3) . . . . ?
O1 K1 C6 C5 -14.7(3) . . . . ?
C4 K1 C6 C5 -31.6(2) . . . . ?
P1 K1 C6 C5 121.9(2) . . . . ?
C3 K1 C6 C5 -65.1(2) . . . . ?
C2 K1 C6 C5 -97.3(3) . . . . ?
C1 K1 C6 C5 -126.4(3) . . . . ?
C38 K1 C6 C5 129.2(2) . . . . ?
C2 C1 C7 C8 35.7(6) . . . . ?
C6 C1 C7 C8 -146.1(4) . . . . ?
K1 C1 C7 C8 -54.9(5) . . . . ?
C2 C1 C7 C9 -89.8(5) . . . . ?
C6 C1 C7 C9 88.4(5) . . . . ?
K1 C1 C7 C9 179.6(3) . . . . ?
C4 C5 C10 C11 67.1(5) . . . . ?
C6 C5 C10 C11 -111.2(5) . . . . ?
K1 C5 C10 C11 152.1(3) . . . . ?
C4 C5 C10 C12 -56.6(5) . . . . ?
C6 C5 C10 C12 125.0(4) . . . . ?
K1 C5 C10 C12 28.3(4) . . . . ?
C6 N1 C13 C14 -180.0(3) . . . . ?
C6 N1 C13 P1 -2.9(5) . . . . ?
C18 P1 C13 N1 177.0(3) . . . . ?
K1 P1 C13 N1 10.5(3) . . . . ?
C18 P1 C13 C14 -6.4(4) . . . . ?
K1 P1 C13 C14 -172.8(3) . . . . ?
N1 C13 C14 C17 113.0(4) . . . . ?
P1 C13 C14 C17 -63.8(4) . . . . ?
N1 C13 C14 C15 -7.2(5) . . . . ?
P1 C13 C14 C15 176.0(3) . . . . ?
N1 C13 C14 C16 -125.5(4) . . . . ?
P1 C13 C14 C16 57.7(5) . . . . ?
C13 P1 C18 C23 103.5(3) . . . . ?
K1 P1 C18 C23 -90.8(3) . . . . ?
C13 P1 C18 C19 -90.7(3) . . . . ?
K1 P1 C18 C19 74.9(3) . . . . ?
C23 C18 C19 C20 0.1(6) . . . . ?
P1 C18 C19 C20 -166.0(3) . . . . ?
C23 C18 C19 C24 177.3(4) . . . . ?
P1 C18 C19 C24 11.3(5) . . . . ?
C18 C19 C20 C21 0.8(7) . . . . ?
C24 C19 C20 C21 -176.5(4) . . . . ?
C19 C20 C21 C22 -1.1(8) . . . . ?
C20 C21 C22 C23 0.4(8) . . . . ?
C21 C22 C23 C18 0.5(7) . . . . ?
C21 C22 C23 C27 179.4(4) . . . . ?
C19 C18 C23 C22 -0.7(6) . . . . ?
P1 C18 C23 C22 165.4(3) . . . . ?
C19 C18 C23 C27 -179.6(4) . . . . ?
P1 C18 C23 C27 -13.5(5) . . . . ?
C20 C19 C24 C26 -47.0(5) . . . . ?
C18 C19 C24 C26 135.7(4) . . . . ?
C20 C19 C24 C25 76.9(5) . . . . ?
C18 C19 C24 C25 -100.4(4) . . . . ?
C22 C23 C27 C29 -77.3(5) . . . . ?
C18 C23 C27 C29 101.6(5) . . . . ?
C22 C23 C27 C28 46.6(6) . . . . ?
C18 C23 C27 C28 -134.5(4) . . . . ?
O1' K1 O2 C34 57.5(4) . . . . ?
O3 K1 O2 C34 -18.1(3) . . . . ?
O1 K1 O2 C34 68.1(4) . . . . ?
C4 K1 O2 C34 139.9(3) . . . . ?
P1 K1 O2 C34 -105.6(3) . . . . ?
C3 K1 O2 C34 147.8(3) . . . . ?
C5 K1 O2 C34 160.5(3) . . . . ?
C2 K1 O2 C34 171.4(3) . . . . ?
C6 K1 O2 C34 -171.0(3) . . . . ?
C1 K1 O2 C34 -169.9(3) . . . . ?
C38 K1 O2 C34 -41.5(3) . . . . ?
O1' K1 O2 C37 -94.1(4) . . . . ?
O3 K1 O2 C37 -169.7(3) . . . . ?
O1 K1 O2 C37 -83.5(4) . . . . ?
C4 K1 O2 C37 -11.7(4) . . . . ?
P1 K1 O2 C37 102.8(3) . . . . ?
C3 K1 O2 C37 -3.8(3) . . . . ?
C5 K1 O2 C37 8.8(4) . . . . ?
C2 K1 O2 C37 19.8(3) . . . . ?
C6 K1 O2 C37 37.3(4) . . . . ?
C1 K1 O2 C37 38.5(3) . . . . ?
C38 K1 O2 C37 166.9(3) . . . . ?
C37 O2 C34 C35 14.7(5) . . . . ?
K1 O2 C34 C35 -141.0(3) . . . . ?
O2 C34 C35 C36 -32.4(5) . . . . ?
C34 C35 C36 C37 36.8(5) . . . . ?
C34 O2 C37 C36 9.5(5) . . . . ?
K1 O2 C37 C36 163.4(3) . . . . ?
C35 C36 C37 O2 -29.2(5) . . . . ?
O1' K1 O3 C41 7.3(6) . . . . ?
O2 K1 O3 C41 92.7(5) . . . . ?
O1 K1 O3 C41 1.1(6) . . . . ?
C4 K1 O3 C41 -43.2(6) . . . . ?
P1 K1 O3 C41 -140.3(5) . . . . ?
C3 K1 O3 C41 16.8(8) . . . . ?
C5 K1 O3 C41 -85.5(6) . . . . ?
C2 K1 O3 C41 135.3(6) . . . . ?
C6 K1 O3 C41 -125.6(5) . . . . ?
C1 K1 O3 C41 -166.7(5) . . . . ?
C38 K1 O3 C41 173.6(7) . . . . ?
O1' K1 O3 C38 -166.3(4) . . . . ?
O2 K1 O3 C38 -80.8(3) . . . . ?
O1 K1 O3 C38 -172.5(3) . . . . ?
C4 K1 O3 C38 143.2(3) . . . . ?
P1 K1 O3 C38 46.2(3) . . . . ?
C3 K1 O3 C38 -156.8(4) . . . . ?
C5 K1 O3 C38 100.9(3) . . . . ?
C2 K1 O3 C38 -38.3(6) . . . . ?
C6 K1 O3 C38 60.9(4) . . . . ?
C1 K1 O3 C38 19.7(4) . . . . ?
C41 O3 C38 C39 31.2(6) . . . . ?
K1 O3 C38 C39 -152.8(4) . . . . ?
C41 O3 C38 K1 -176.0(4) . . . . ?
O1' K1 C38 C39 61.4(7) . . . . ?
O2 K1 C38 C39 145.1(6) . . . . ?
O3 K1 C38 C39 48.1(6) . . . . ?
O1 K1 C38 C39 56.1(7) . . . . ?
C4 K1 C38 C39 -39.3(8) . . . . ?
P1 K1 C38 C39 -83.3(6) . . . . ?
C3 K1 C38 C39 -161.5(6) . . . . ?
C5 K1 C38 C39 -59.6(7) . . . . ?
C2 K1 C38 C39 -146.8(6) . . . . ?
C6 K1 C38 C39 -89.4(6) . . . . ?
C1 K1 C38 C39 -120.0(6) . . . . ?
O1' K1 C38 O3 13.4(4) . . . . ?
O2 K1 C38 O3 97.0(3) . . . . ?
O1 K1 C38 O3 8.0(4) . . . . ?
C4 K1 C38 O3 -87.4(5) . . . . ?
P1 K1 C38 O3 -131.4(3) . . . . ?
C3 K1 C38 O3 150.4(5) . . . . ?
C5 K1 C38 O3 -107.7(3) . . . . ?
C2 K1 C38 O3 165.1(2) . . . . ?
C6 K1 C38 O3 -137.5(3) . . . . ?
C1 K1 C38 O3 -168.1(3) . . . . ?
O3 C38 C39 C40 -17.8(6) . . . . ?
K1 C38 C39 C40 -51.7(8) . . . . ?
C38 C39 C40 C41 -0.1(7) . . . . ?
C38 O3 C41 C40 -30.7(6) . . . . ?
K1 O3 C41 C40 155.5(4) . . . . ?
C39 C40 C41 O3 19.5(6) . . . . ?
O1' K1 O1 C33 -93.9(18) . . . . ?
O2 K1 O1 C33 -151.9(10) . . . . ?
O3 K1 O1 C33 -65.4(10) . . . . ?
C4 K1 O1 C33 93.4(10) . . . . ?
P1 K1 O1 C33 20.1(11) . . . . ?
C3 K1 O1 C33 118.6(10) . . . . ?
C5 K1 O1 C33 75.2(10) . . . . ?
C2 K1 O1 C33 124.8(9) . . . . ?
C6 K1 O1 C33 81.3(10) . . . . ?
C1 K1 O1 C33 107.8(10) . . . . ?
C38 K1 O1 C33 -68.6(10) . . . . ?
O1' K1 O1 C30 57.3(15) . . . . ?
O2 K1 O1 C30 -0.7(10) . . . . ?
O3 K1 O1 C30 85.8(10) . . . . ?
C4 K1 O1 C30 -115.3(10) . . . . ?
P1 K1 O1 C30 171.3(8) . . . . ?
C3 K1 O1 C30 -90.2(10) . . . . ?
C5 K1 O1 C30 -133.6(10) . . . . ?
C2 K1 O1 C30 -83.9(10) . . . . ?
C6 K1 O1 C30 -127.4(9) . . . . ?
C1 K1 O1 C30 -100.9(10) . . . . ?
C38 K1 O1 C30 82.6(10) . . . . ?
C33 O1 C30 C31 -15.5(15) . . . . ?
K1 O1 C30 C31 -169.6(9) . . . . ?
O1 C30 C31 C32 -0.6(15) . . . . ?
C30 C31 C32 C33 15.7(18) . . . . ?
C30 O1 C33 C32 24.8(16) . . . . ?
K1 O1 C33 C32 176.2(8) . . . . ?
C31 C32 C33 O1 -24.0(17) . . . . ?
O2 K1 O1' C30' 51.5(13) . . . . ?
O3 K1 O1' C30' 139.4(13) . . . . ?
O1 K1 O1' C30' -70.1(17) . . . . ?
C4 K1 O1' C30' -63.1(13) . . . . ?
P1 K1 O1' C30' -152.2(10) . . . . ?
C3 K1 O1' C30' -38.2(13) . . . . ?
C5 K1 O1' C30' -81.3(13) . . . . ?
C2 K1 O1' C30' -28.7(13) . . . . ?
C6 K1 O1' C30' -75.6(13) . . . . ?
C1 K1 O1' C30' -44.6(14) . . . . ?
C38 K1 O1' C30' 133.9(13) . . . . ?
O2 K1 O1' C33' -142.8(9) . . . . ?
O3 K1 O1' C33' -55.0(9) . . . . ?
O1 K1 O1' C33' 95.5(18) . . . . ?
C4 K1 O1' C33' 102.6(9) . . . . ?
P1 K1 O1' C33' 13.5(12) . . . . ?
C3 K1 O1' C33' 127.4(9) . . . . ?
C5 K1 O1' C33' 84.3(9) . . . . ?
C2 K1 O1' C33' 136.9(9) . . . . ?
C6 K1 O1' C33' 90.1(9) . . . . ?
C1 K1 O1' C33' 121.1(9) . . . . ?
C38 K1 O1' C33' -60.5(9) . . . . ?
C33' O1' C30' C31' -3.0(16) . . . . ?
K1 O1' C30' C31' 164.0(9) . . . . ?
O1' C30' C31' C32' 4.8(15) . . . . ?
C30' C31' C32' C33' -4.8(16) . . . . ?
C30' O1' C33' C32' -0.2(17) . . . . ?
K1 O1' C33' C32' -167.4(9) . . . . ?
C31' C32' C33' O1' 3.3(17) . . . . ?
C45 O4 C42 C43 15.3(15) . . . . ?
O4 C42 C43 C44 -25.7(15) . . . . ?
C42 C43 C44 C45 26.0(16) . . . . ?
C42 O4 C45 C44 1.2(17) . . . . ?
C43 C44 C45 O4 -16.9(17) . . . . ?
C45' O4' C42' C43' -24(3) . . . . ?
O4' C42' C43' C44' 20(2) . . . . ?
C42' C43' C44' C45' -12(3) . . . . ?
C42' O4' C45' C44' 18(3) . . . . ?
C43' C44' C45' O4' -2(3) . . . . ?
